data_7223989
loop_
_publ_author_name
'Varlamov, Alexey V.'
'Guranova, Natalia'
'Borisova, Tatiana N.'
'Khrustalev, Victor N.'
'Novikov, Roman'
'Baleeva, Nadejda'
'Ilyushenkova, Valentina'
'Voskressensky, Leonid'

_publ_section_title
;
 Synthesis of novel fluorescent 12a-aryl substituted indoxylisoquinolines
 via aryne-induced domino process
;
_journal_name_full 'RSC Adv.'
_journal_paper_doi 10.1039/C5RA25323C
_journal_year 2016
_chemical_formula_moiety 'C25 H23 N O'
_chemical_formula_sum 'C25 H23 N O'
_chemical_formula_weight 353.44
_chemical_name_systematic
; 
 ? 
;
_space_group_IT_number 14
_symmetry_cell_setting monoclinic
_symmetry_space_group_name_Hall '-P 2yn'
_symmetry_space_group_name_H-M 'P 1 21/n 1'
_atom_sites_solution_hydrogens geom
_atom_sites_solution_primary direct
_atom_sites_solution_secondary difmap
_audit_creation_method SHELXL-97
_audit_update_record
;
2015-01-16 deposited with the CCDC.
2016-01-20 downloaded from the CCDC.
;
_cell_angle_alpha 90.00
_cell_angle_beta 91.3670(10)
_cell_angle_gamma 90.00
_cell_formula_units_Z 4
_cell_length_a 10.6168(8)
_cell_length_b 13.0290(10)
_cell_length_c 13.6786(10)
_cell_measurement_reflns_used 5292
_cell_measurement_temperature 120(2)
_cell_measurement_theta_max 31.98
_cell_measurement_theta_min 2.40
_cell_volume 1891.6(2)
_computing_cell_refinement 'Bruker SAINT'
_computing_data_collection 'Bruker APEX2'
_computing_data_reduction 'Bruker SAINT'
_computing_molecular_graphics 'Bruker SHELXTL'
_computing_publication_material 'Bruker SHELXTL'
_computing_structure_refinement 'SHELXL-97 (Sheldrick, 1997)'
_computing_structure_solution 'SHELXS-97 (Sheldrick, 1990)'
_diffrn_ambient_temperature 120(2)
_diffrn_measured_fraction_theta_full 1.000
_diffrn_measured_fraction_theta_max 1.000
_diffrn_measurement_device_type 'Bruker APEX-II CCD'
_diffrn_measurement_method '\f and \w scans'
_diffrn_radiation_monochromator graphite
_diffrn_radiation_source 'fine-focus sealed tube'
_diffrn_radiation_type MoK\a
_diffrn_radiation_wavelength 0.71073
_diffrn_reflns_av_R_equivalents 0.0520
_diffrn_reflns_av_sigmaI/netI 0.0434
_diffrn_reflns_limit_h_max 14
_diffrn_reflns_limit_h_min -14
_diffrn_reflns_limit_k_max 18
_diffrn_reflns_limit_k_min -18
_diffrn_reflns_limit_l_max 19
_diffrn_reflns_limit_l_min -19
_diffrn_reflns_number 23457
_diffrn_reflns_theta_full 30.00
_diffrn_reflns_theta_max 30.00
_diffrn_reflns_theta_min 2.16
_exptl_absorpt_coefficient_mu 0.075
_exptl_absorpt_correction_T_max 0.985
_exptl_absorpt_correction_T_min 0.982
_exptl_absorpt_correction_type multi-scan
_exptl_absorpt_process_details 'SADABS (Bruker, 2003)'
_exptl_crystal_colour yellow
_exptl_crystal_density_diffrn 1.241
_exptl_crystal_density_method 'not measured'
_exptl_crystal_description prism
_exptl_crystal_F_000 752
_exptl_crystal_size_max 0.25
_exptl_crystal_size_mid 0.25
_exptl_crystal_size_min 0.20
_refine_diff_density_max 0.427
_refine_diff_density_min -0.245
_refine_diff_density_rms 0.049
_refine_ls_extinction_method none
_refine_ls_goodness_of_fit_ref 1.073
_refine_ls_hydrogen_treatment constr
_refine_ls_matrix_type full
_refine_ls_number_parameters 247
_refine_ls_number_reflns 5514
_refine_ls_number_restraints 0
_refine_ls_restrained_S_all 1.073
_refine_ls_R_factor_all 0.0617
_refine_ls_R_factor_gt 0.0454
_refine_ls_shift/su_max 0.000
_refine_ls_shift/su_mean 0.000
_refine_ls_structure_factor_coef Fsqd
_refine_ls_weighting_details 'calc w=1/[\s^2^(Fo^2^)+(0.0646P)^2^+0.2218P] where P=(Fo^2^+2Fc^2^)/3'
_refine_ls_weighting_scheme calc
_refine_ls_wR_factor_gt 0.1180
_refine_ls_wR_factor_ref 0.1257
_reflns_number_gt 4334
_reflns_number_total 5514
_reflns_threshold_expression I>2\s(I)
_cod_data_source_file c5ra25323c2.cif
_cod_data_source_block AVV3
_cod_depositor_comments
;
The following automatic conversions were performed:

'_symmetry_cell_setting' value 'Monoclinic' changed to 'monoclinic'
according to
/usr/data/users/saulius/crontab/automatic-downloads/rss-feeds/RSC/lib/dictionaries/cif_core.dic
dictionary named 'cif_core.dic' version 2.4.2 from 2011-04-26.

Automatic conversion script
Id: cif_fix_values 4268 2015-11-12 08:31:59Z antanas 
;
_cod_original_sg_symbol_H-M 'P 21/n'
_cod_database_code 7223989

loop_
_symmetry_equiv_pos_as_xyz
'x, y, z'
'-x+1/2, y+1/2, -z+1/2'
'-x, -y, -z'
'x-1/2, -y-1/2, z-1/2'

loop_
_atom_site_label
_atom_site_type_symbol
_atom_site_fract_x
_atom_site_fract_y
_atom_site_fract_z
_atom_site_U_iso_or_equiv
_atom_site_adp_type
_atom_site_occupancy
_atom_site_symmetry_multiplicity
_atom_site_calc_flag
_atom_site_refinement_flags
O1 O 0.50462(8) 0.24517(6) 0.25818(6) 0.02270(18) Uani 1 1 d .
C1 C 0.37131(10) 0.44966(9) 0.25944(8) 0.0215(2) Uani 1 1 d .
H1 H 0.3545 0.3782 0.2545 0.026 Uiso 1 1 calc R
C2 C 0.27173(11) 0.51996(10) 0.25359(8) 0.0261(3) Uani 1 1 d .
C3 C 0.29816(12) 0.62381(10) 0.26001(9) 0.0292(3) Uani 1 1 d .
H3 H 0.2315 0.6723 0.2547 0.035 Uiso 1 1 calc R
C4 C 0.42153(12) 0.65789(10) 0.27419(9) 0.0281(3) Uani 1 1 d .
H4 H 0.4380 0.7293 0.2797 0.034 Uiso 1 1 calc R
C4A C 0.52069(11) 0.58856(9) 0.28033(8) 0.0218(2) Uani 1 1 d .
C5 C 0.65536(11) 0.61877(8) 0.29861(8) 0.0225(2) Uani 1 1 d .
H5A H 0.6594 0.6926 0.3155 0.027 Uiso 1 1 calc R
H5B H 0.7031 0.6083 0.2381 0.027 Uiso 1 1 calc R
C6 C 0.71668(10) 0.55570(8) 0.38208(8) 0.0194(2) Uani 1 1 d .
N7 N 0.69817(8) 0.44565(7) 0.35628(6) 0.01754(19) Uani 1 1 d .
C7A C 0.72453(10) 0.36359(8) 0.41677(7) 0.0174(2) Uani 1 1 d .
C8 C 0.80899(11) 0.35657(9) 0.49778(8) 0.0225(2) Uani 1 1 d .
H8 H 0.8536 0.4153 0.5209 0.027 Uiso 1 1 calc R
C9 C 0.82521(12) 0.26244(10) 0.54264(8) 0.0260(3) Uani 1 1 d .
H9 H 0.8834 0.2572 0.5962 0.031 Uiso 1 1 calc R
C10 C 0.75943(12) 0.17433(9) 0.51245(8) 0.0262(3) Uani 1 1 d .
H10 H 0.7731 0.1109 0.5452 0.031 Uiso 1 1 calc R
C11 C 0.67443(11) 0.18059(9) 0.43452(8) 0.0225(2) Uani 1 1 d .
H11 H 0.6280 0.1220 0.4134 0.027 Uiso 1 1 calc R
C11A C 0.65833(10) 0.27496(8) 0.38748(7) 0.0177(2) Uani 1 1 d .
C12 C 0.57838(10) 0.30026(8) 0.30372(7) 0.0172(2) Uani 1 1 d .
C12A C 0.60905(10) 0.41346(8) 0.27697(7) 0.0163(2) Uani 1 1 d .
C12B C 0.49474(10) 0.48366(8) 0.27237(7) 0.0183(2) Uani 1 1 d .
C13 C 0.13793(12) 0.48152(12) 0.24216(10) 0.0363(3) Uani 1 1 d .
H13A H 0.0818 0.5393 0.2267 0.054 Uiso 1 1 calc R
H13B H 0.1123 0.4493 0.3033 0.054 Uiso 1 1 calc R
H13C H 0.1329 0.4311 0.1891 0.054 Uiso 1 1 calc R
C14 C 0.65272(12) 0.58071(9) 0.47882(8) 0.0244(2) Uani 1 1 d .
H14A H 0.5616 0.5703 0.4711 0.037 Uiso 1 1 calc R
H14B H 0.6697 0.6523 0.4966 0.037 Uiso 1 1 calc R
H14C H 0.6861 0.5354 0.5305 0.037 Uiso 1 1 calc R
C15 C 0.85670(11) 0.58342(10) 0.38874(10) 0.0287(3) Uani 1 1 d .
H15A H 0.8967 0.5657 0.3271 0.043 Uiso 1 1 calc R
H15B H 0.8973 0.5451 0.4425 0.043 Uiso 1 1 calc R
H15C H 0.8658 0.6572 0.4008 0.043 Uiso 1 1 calc R
C16 C 0.67481(10) 0.40826(8) 0.17770(7) 0.0170(2) Uani 1 1 d .
C17 C 0.60253(11) 0.40454(9) 0.09123(8) 0.0213(2) Uani 1 1 d .
H17 H 0.5135 0.4108 0.0936 0.026 Uiso 1 1 calc R
C18 C 0.65963(12) 0.39169(9) 0.00146(8) 0.0253(2) Uani 1 1 d .
H18 H 0.6095 0.3891 -0.0570 0.030 Uiso 1 1 calc R
C19 C 0.78984(12) 0.38267(9) -0.00277(8) 0.0250(2) Uani 1 1 d .
H19 H 0.8289 0.3734 -0.0639 0.030 Uiso 1 1 calc R
C20 C 0.86234(11) 0.38719(9) 0.08261(9) 0.0240(2) Uani 1 1 d .
H20 H 0.9514 0.3818 0.0798 0.029 Uiso 1 1 calc R
C21 C 0.80539(10) 0.39964(8) 0.17263(8) 0.0200(2) Uani 1 1 d .
H21 H 0.8559 0.4023 0.2309 0.024 Uiso 1 1 calc R

loop_
_atom_site_aniso_label
_atom_site_aniso_U_11
_atom_site_aniso_U_22
_atom_site_aniso_U_33
_atom_site_aniso_U_23
_atom_site_aniso_U_13
_atom_site_aniso_U_12
O1 0.0233(4) 0.0209(4) 0.0237(4) -0.0021(3) -0.0033(3) -0.0045(3)
C1 0.0208(5) 0.0275(6) 0.0161(5) -0.0003(4) 0.0001(4) 0.0022(4)
C2 0.0214(5) 0.0404(7) 0.0167(5) -0.0015(5) 0.0005(4) 0.0080(5)
C3 0.0308(6) 0.0359(7) 0.0207(5) -0.0036(5) -0.0009(5) 0.0171(5)
C4 0.0363(7) 0.0242(6) 0.0237(6) -0.0013(4) -0.0005(5) 0.0089(5)
C4A 0.0271(6) 0.0213(5) 0.0170(5) 0.0005(4) 0.0011(4) 0.0037(4)
C5 0.0292(6) 0.0168(5) 0.0216(5) 0.0009(4) 0.0025(4) -0.0018(4)
C6 0.0215(5) 0.0169(5) 0.0199(5) -0.0025(4) 0.0010(4) -0.0042(4)
N7 0.0205(4) 0.0164(4) 0.0156(4) -0.0003(3) -0.0028(3) -0.0020(3)
C7A 0.0173(5) 0.0197(5) 0.0151(5) 0.0000(4) 0.0018(4) 0.0014(4)
C8 0.0214(5) 0.0272(6) 0.0187(5) -0.0015(4) -0.0031(4) 0.0001(4)
C9 0.0263(6) 0.0329(6) 0.0186(5) 0.0012(4) -0.0027(4) 0.0076(5)
C10 0.0323(6) 0.0251(6) 0.0213(5) 0.0052(4) 0.0008(5) 0.0081(5)
C11 0.0276(6) 0.0194(5) 0.0205(5) 0.0012(4) 0.0029(4) 0.0011(4)
C11A 0.0194(5) 0.0181(5) 0.0158(5) 0.0003(4) 0.0005(4) 0.0009(4)
C12 0.0172(5) 0.0175(5) 0.0170(5) -0.0007(4) 0.0019(4) -0.0003(4)
C12A 0.0173(5) 0.0162(5) 0.0151(4) -0.0007(4) -0.0020(4) -0.0008(4)
C12B 0.0201(5) 0.0208(5) 0.0140(4) 0.0003(4) 0.0002(4) 0.0035(4)
C13 0.0204(6) 0.0546(9) 0.0339(7) -0.0021(6) 0.0004(5) 0.0091(6)
C14 0.0302(6) 0.0229(6) 0.0203(5) -0.0044(4) 0.0034(4) -0.0030(4)
C15 0.0232(6) 0.0282(6) 0.0346(7) -0.0004(5) 0.0013(5) -0.0082(5)
C16 0.0203(5) 0.0146(5) 0.0160(5) -0.0004(4) 0.0008(4) 0.0006(4)
C17 0.0207(5) 0.0247(5) 0.0184(5) -0.0002(4) -0.0012(4) 0.0003(4)
C18 0.0299(6) 0.0287(6) 0.0173(5) -0.0006(4) -0.0014(4) 0.0011(5)
C19 0.0311(6) 0.0251(6) 0.0191(5) -0.0001(4) 0.0062(4) 0.0017(5)
C20 0.0228(5) 0.0251(6) 0.0245(5) -0.0002(4) 0.0047(4) 0.0020(4)
C21 0.0198(5) 0.0204(5) 0.0198(5) -0.0005(4) -0.0003(4) 0.0012(4)

loop_
_atom_type_symbol
_atom_type_description
_atom_type_scat_dispersion_real
_atom_type_scat_dispersion_imag
_atom_type_scat_source
C C 0.0033 0.0016 'International Tables Vol C Tables 4.2.6.8 and 6.1.1.4'
H H 0.0000 0.0000 'International Tables Vol C Tables 4.2.6.8 and 6.1.1.4'
N N 0.0061 0.0033 'International Tables Vol C Tables 4.2.6.8 and 6.1.1.4'
O O 0.0106 0.0060 'International Tables Vol C Tables 4.2.6.8 and 6.1.1.4'

loop_
_geom_angle_atom_site_label_1
_geom_angle_atom_site_label_2
_geom_angle_atom_site_label_3
_geom_angle
C12B C1 C2 120.46(11)
C12B C1 H1 119.8
C2 C1 H1 119.8
C3 C2 C1 118.97(11)
C3 C2 C13 121.28(11)
C1 C2 C13 119.74(12)
C2 C3 C4 120.61(11)
C2 C3 H3 119.7
C4 C3 H3 119.7
C4A C4 C3 120.70(12)
C4A C4 H4 119.7
C3 C4 H4 119.7
C4 C4A C12B 118.93(11)
C4 C4A C5 123.95(11)
C12B C4A C5 117.08(10)
C4A C5 C6 111.64(9)
C4A C5 H5A 109.3
C6 C5 H5A 109.3
C4A C5 H5B 109.3
C6 C5 H5B 109.3
H5A C5 H5B 108.0
N7 C6 C15 111.35(9)
N7 C6 C14 110.48(9)
C15 C6 C14 110.32(9)
N7 C6 C5 106.71(8)
C15 C6 C5 108.14(9)
C14 C6 C5 109.75(9)
C7A N7 C12A 109.70(8)
C7A N7 C6 125.58(9)
C12A N7 C6 121.61(8)
N7 C7A C11A 111.95(9)
N7 C7A C8 129.67(10)
C11A C7A C8 118.33(10)
C9 C8 C7A 118.46(11)
C9 C8 H8 120.8
C7A C8 H8 120.8
C8 C9 C10 122.76(11)
C8 C9 H9 118.6
C10 C9 H9 118.6
C11 C10 C9 119.38(11)
C11 C10 H10 120.3
C9 C10 H10 120.3
C10 C11 C11A 118.54(11)
C10 C11 H11 120.7
C11A C11 H11 120.7
C11 C11A C7A 122.50(10)
C11 C11A C12 128.92(10)
C7A C11A C12 108.56(9)
O1 C12 C11A 128.78(10)
O1 C12 C12A 124.89(10)
C11A C12 C12A 106.26(8)
N7 C12A C12B 110.79(8)
N7 C12A C16 111.22(8)
C12B C12A C16 111.56(8)
N7 C12A C12 103.27(8)
C12B C12A C12 114.13(9)
C16 C12A C12 105.49(8)
C1 C12B C4A 120.32(10)
C1 C12B C12A 124.24(10)
C4A C12B C12A 115.44(9)
C2 C13 H13A 109.5
C2 C13 H13B 109.5
H13A C13 H13B 109.5
C2 C13 H13C 109.5
H13A C13 H13C 109.5
H13B C13 H13C 109.5
C6 C14 H14A 109.5
C6 C14 H14B 109.5
H14A C14 H14B 109.5
C6 C14 H14C 109.5
H14A C14 H14C 109.5
H14B C14 H14C 109.5
C6 C15 H15A 109.5
C6 C15 H15B 109.5
H15A C15 H15B 109.5
C6 C15 H15C 109.5
H15A C15 H15C 109.5
H15B C15 H15C 109.5
C21 C16 C17 118.85(10)
C21 C16 C12A 121.23(9)
C17 C16 C12A 119.75(9)
C18 C17 C16 120.63(10)
C18 C17 H17 119.7
C16 C17 H17 119.7
C19 C18 C17 120.08(11)
C19 C18 H18 120.0
C17 C18 H18 120.0
C20 C19 C18 119.65(10)
C20 C19 H19 120.2
C18 C19 H19 120.2
C19 C20 C21 120.39(11)
C19 C20 H20 119.8
C21 C20 H20 119.8
C20 C21 C16 120.40(10)
C20 C21 H21 119.8
C16 C21 H21 119.8

loop_
_geom_bond_atom_site_label_1
_geom_bond_atom_site_label_2
_geom_bond_distance
O1 C12 1.2220(13)
C1 C12B 1.3906(15)
C1 C2 1.3996(16)
C1 H1 0.9500
C2 C3 1.3842(19)
C2 C13 1.5108(18)
C3 C4 1.3922(19)
C3 H3 0.9500
C4 C4A 1.3881(16)
C4 H4 0.9500
C4A C12B 1.3979(16)
C4A C5 1.4982(16)
C5 C6 1.5385(16)
C5 H5A 0.9900
C5 H5B 0.9900
C6 N7 1.4885(14)
C6 C15 1.5304(16)
C6 C14 1.5367(15)
N7 C7A 1.3766(13)
N7 C12A 1.4830(13)
C7A C11A 1.4052(15)
C7A C8 1.4117(15)
C8 C9 1.3804(16)
C8 H8 0.9500
C9 C10 1.4008(18)
C9 H9 0.9500
C10 C11 1.3826(16)
C10 H10 0.9500
C11 C11A 1.3962(15)
C11 H11 0.9500
C11A C12 1.4476(14)
C12 C12A 1.5558(15)
C12A C12B 1.5198(14)
C12A C16 1.5430(14)
C13 H13A 0.9800
C13 H13B 0.9800
C13 H13C 0.9800
C14 H14A 0.9800
C14 H14B 0.9800
C14 H14C 0.9800
C15 H15A 0.9800
C15 H15B 0.9800
C15 H15C 0.9800
C16 C21 1.3943(15)
C16 C17 1.3953(14)
C17 C18 1.3925(16)
C17 H17 0.9500
C18 C19 1.3899(17)
C18 H18 0.9500
C19 C20 1.3846(17)
C19 H19 0.9500
C20 C21 1.3942(15)
C20 H20 0.9500
C21 H21 0.9500

loop_
_geom_torsion_atom_site_label_1
_geom_torsion_atom_site_label_2
_geom_torsion_atom_site_label_3
_geom_torsion_atom_site_label_4
_geom_torsion
C12B C1 C2 C3 0.57(16)
C12B C1 C2 C13 -178.42(11)
C1 C2 C3 C4 -1.39(17)
C13 C2 C3 C4 177.59(11)
C2 C3 C4 C4A 1.22(18)
C3 C4 C4A C12B -0.21(17)
C3 C4 C4A C5 -178.01(11)
C4 C4A C5 C6 129.78(11)
C12B C4A C5 C6 -48.05(13)
C4A C5 C6 N7 54.37(11)
C4A C5 C6 C15 174.25(9)
C4A C5 C6 C14 -65.36(12)
C15 C6 N7 C7A 70.93(13)
C14 C6 N7 C7A -52.02(14)
C5 C6 N7 C7A -171.28(10)
C15 C6 N7 C12A -131.10(10)
C14 C6 N7 C12A 105.95(11)
C5 C6 N7 C12A -13.31(12)
C12A N7 C7A C11A -1.22(12)
C6 N7 C7A C11A 158.95(10)
C12A N7 C7A C8 176.04(10)
C6 N7 C7A C8 -23.79(17)
N7 C7A C8 C9 -175.32(11)
C11A C7A C8 C9 1.79(15)
C7A C8 C9 C10 -1.40(18)
C8 C9 C10 C11 0.05(18)
C9 C10 C11 C11A 0.87(17)
C10 C11 C11A C7A -0.43(16)
C10 C11 C11A C12 178.32(11)
N7 C7A C11A C11 176.68(10)
C8 C7A C11A C11 -0.92(16)
N7 C7A C11A C12 -2.29(12)
C8 C7A C11A C12 -179.89(9)
C11 C11A C12 O1 2.69(19)
C7A C11A C12 O1 -178.43(11)
C11 C11A C12 C12A -174.28(11)
C7A C11A C12 C12A 4.61(11)
C7A N7 C12A C12B 126.48(9)
C6 N7 C12A C12B -34.61(12)
C7A N7 C12A C16 -108.82(9)
C6 N7 C12A C16 90.09(11)
C7A N7 C12A C12 3.88(10)
C6 N7 C12A C12 -157.21(9)
O1 C12 C12A N7 177.80(10)
C11A C12 C12A N7 -5.09(10)
O1 C12 C12A C12B 57.45(14)
C11A C12 C12A C12B -125.44(9)
O1 C12 C12A C16 -65.38(13)
C11A C12 C12A C16 111.74(9)
C2 C1 C12B C4A 0.42(16)
C2 C1 C12B C12A -178.39(10)
C4 C4A C12B C1 -0.60(16)
C5 C4A C12B C1 177.34(10)
C4 C4A C12B C12A 178.31(10)
C5 C4A C12B C12A -3.75(14)
N7 C12A C12B C1 -137.12(10)
C16 C12A C12B C1 98.38(12)
C12 C12A C12B C1 -21.07(14)
N7 C12A C12B C4A 44.02(12)
C16 C12A C12B C4A -80.48(11)
C12 C12A C12B C4A 160.07(9)
N7 C12A C16 C21 20.54(13)
C12B C12A C16 C21 144.80(10)
C12 C12A C16 C21 -90.75(11)
N7 C12A C16 C17 -164.20(9)
C12B C12A C16 C17 -39.94(13)
C12 C12A C16 C17 84.51(11)
C21 C16 C17 C18 0.46(16)
C12A C16 C17 C18 -174.91(10)
C16 C17 C18 C19 -0.15(18)
C17 C18 C19 C20 -0.42(18)
C18 C19 C20 C21 0.67(18)
C19 C20 C21 C16 -0.36(17)
C17 C16 C21 C20 -0.21(16)
C12A C16 C21 C20 175.10(10)
